data_4133851
loop_
_publ_author_name
'Shi, Chao'
'Ye, Le'
'Gong, Zhi-Xin'
'Ma, Jia-Jun'
'Wang, Qin-Wen'
'Jiang, Jia-Ying'
'Hua, Miao-Miao'
'Wang, Chang-Feng'
'Yu, Hui'
'Zhang, Yi'
'Ye, Heng-Yun'

_publ_section_title
;
 Two-Dimensional Organic-Inorganic Hybrid Rare-Earth Double Perovskite
 Ferroelectrics.
;
_journal_name_full 'Journal of the American Chemical Society'
_journal_paper_doi 10.1021/jacs.9b11697
_journal_year 2019
_chemical_absolute_configuration syn
_chemical_formula_sum 'C28 H60 Ce N13 O28'
_chemical_formula_weight 1167.01
_space_group_crystal_system monoclinic
_space_group_IT_number 4
_space_group_name_Hall 'P 2yb'
_space_group_name_H-M_alt 'P 1 21 1'
_atom_sites_solution_hydrogens mixed
_audit_creation_method SHELXL-2014/7
_cell_angle_alpha 90
_cell_angle_beta 112.146(6)
_cell_angle_gamma 90
_cell_formula_units_Z 2
_cell_length_a 10.0131(5)
_cell_length_b 20.1738(10)
_cell_length_c 12.5475(7)
_cell_measurement_reflns_used 6877
_cell_measurement_temperature 293(2)
_cell_measurement_theta_max 27.3930
_cell_measurement_theta_min 1.9940
_cell_volume 2347.6(2)
_computing_structure_refinement 'SHELXL-2014/7 (Sheldrick, 2014)'
_diffrn_ambient_temperature 293(2)
_diffrn_measured_fraction_theta_full 0.999
_diffrn_measured_fraction_theta_max 0.790
_diffrn_measurement_device_type 'rigaku synergy'
_diffrn_radiation_type MoK\a
_diffrn_radiation_wavelength 0.71073
_diffrn_reflns_av_R_equivalents 0.0721
_diffrn_reflns_av_unetI/netI 0.0981
_diffrn_reflns_Laue_measured_fraction_full 0.999
_diffrn_reflns_Laue_measured_fraction_max 0.790
_diffrn_reflns_limit_h_max 12
_diffrn_reflns_limit_h_min -13
_diffrn_reflns_limit_k_max 24
_diffrn_reflns_limit_k_min -24
_diffrn_reflns_limit_l_max 16
_diffrn_reflns_limit_l_min -16
_diffrn_reflns_number 25423
_diffrn_reflns_point_group_measured_fraction_full 0.977
_diffrn_reflns_point_group_measured_fraction_max 0.736
_diffrn_reflns_theta_full 25.242
_diffrn_reflns_theta_max 30.023
_diffrn_reflns_theta_min 2.019
_exptl_absorpt_coefficient_mu 1.075
_exptl_absorpt_correction_T_max 1.00000
_exptl_absorpt_correction_T_min 0.39176
_exptl_absorpt_correction_type multi-scan
_exptl_crystal_colour colorless
_exptl_crystal_density_diffrn 1.651
_exptl_crystal_description block
_exptl_crystal_F_000 1202
_exptl_crystal_size_max 0.19
_exptl_crystal_size_mid 0.13
_exptl_crystal_size_min 0.11
_refine_diff_density_max 0.861
_refine_diff_density_min -0.830
_refine_diff_density_rms 0.090
_refine_ls_abs_structure_details
;
 Flack x determined using 2679 quotients [(I+)-(I-)]/[(I+)+(I-)]
 (Parsons, Flack and Wagner, Acta Cryst. B69 (2013) 249-259).
;
_refine_ls_abs_structure_Flack 0.037(14)
_refine_ls_extinction_method none
_refine_ls_goodness_of_fit_ref 0.614
_refine_ls_hydrogen_treatment constr
_refine_ls_matrix_type full
_refine_ls_number_parameters 631
_refine_ls_number_reflns 10100
_refine_ls_number_restraints 1
_refine_ls_restrained_S_all 0.614
_refine_ls_R_factor_all 0.0754
_refine_ls_R_factor_gt 0.0469
_refine_ls_shift/su_max 0.003
_refine_ls_shift/su_mean 0.000
_refine_ls_structure_factor_coef Fsqd
_refine_ls_weighting_details 'w=1/[\s^2^(Fo^2^)+(0.2000P)^2^] where P=(Fo^2^+2Fc^2^)/3'
_refine_ls_weighting_scheme calc
_refine_ls_wR_factor_gt 0.1371
_refine_ls_wR_factor_ref 0.1685
_reflns_Friedel_coverage 0.817
_reflns_Friedel_fraction_full 0.953
_reflns_Friedel_fraction_max 0.680
_reflns_number_gt 7465
_reflns_number_total 10100
_reflns_threshold_expression 'I > 2\s(I)'
_cod_data_source_file ja9b11697_si_003.cif
_cod_data_source_block (S3HQ)4NH4Ce(NO3)8-T293K
_cod_original_sg_symbol_H-M 'P 21'
_cod_database_code 4133851
_shelx_shelxl_version_number 2014/7
_shelx_space_group_comment
;
The symmetry employed for this shelxl refinement is uniquely defined
by the following loop, which should always be used as a source of
symmetry information in preference to the above space-group names.
They are only intended as comments.
;

loop_
_space_group_symop_operation_xyz
'x, y, z'
'-x, y+1/2, -z'

loop_
_atom_site_label
_atom_site_type_symbol
_atom_site_fract_x
_atom_site_fract_y
_atom_site_fract_z
_atom_site_U_iso_or_equiv
_atom_site_adp_type
_atom_site_occupancy
_atom_site_site_symmetry_order
_atom_site_calc_flag
_atom_site_refinement_flags_posn
_atom_site_refinement_flags_adp
Ce01 Ce 0.50418(5) 0.37977(6) 0.50990(3) 0.02714(16) Uani 1 1 d . .
N002 N 0.7025(19) 0.2684(7) 0.5016(15) 0.053(4) Uani 1 1 d . .
O003 O 0.2878(8) 0.4645(5) 0.4308(7) 0.0464(19) Uani 1 1 d . .
O005 O 0.4654(8) 0.4174(4) 0.3016(6) 0.0447(18) Uani 1 1 d . .
N006 N 0.0006(9) 0.1306(14) 0.5106(10) 0.043(2) Uani 1 1 d . .
H00S H 0.0513 0.1174 0.5830 0.051 Uiso 1 1 d R U
H00R H -0.0473 0.1685 0.5086 0.051 Uiso 1 1 d R U
H00Q H -0.0587 0.0987 0.4688 0.051 Uiso 1 1 d R U
H00P H 0.0561 0.1337 0.4688 0.051 Uiso 1 1 d R U
N007 N 0.1672(12) 0.4321(5) 0.8082(9) 0.049(3) Uani 1 1 d . .
H00M H 0.1886 0.4796 0.8181 0.058 Uiso 1 1 calc R U
O008 O 0.6956(8) 0.4190(4) 0.7120(6) 0.0431(17) Uani 1 1 d . .
C00A C 0.0909(18) 0.4171(8) 0.6841(14) 0.063(5) Uani 1 1 d . .
H00A H 0.1547 0.4252 0.6435 0.075 Uiso 1 1 calc R U
H00B H 0.0078 0.4459 0.6519 0.075 Uiso 1 1 calc R U
N00B N 0.3033(17) 0.2727(7) 0.5337(12) 0.040(3) Uani 1 1 d . .
N00C N 0.5454(11) 0.6213(8) 0.7779(12) 0.057(3) Uani 1 1 d . .
H00N H 0.4428 0.6141 0.7618 0.068 Uiso 1 1 calc R U
N00D N 0.3602(9) 0.3802(11) 0.2494(6) 0.046(2) Uani 1 1 d . .
N00F N 0.1275(11) 0.9192(6) 0.7681(9) 0.048(2) Uani 1 1 d . .
H00O H 0.1214 0.9669 0.7518 0.057 Uiso 1 1 calc R U
O00G O 0.7404(8) 0.4237(4) 0.4928(7) 0.0447(18) Uani 1 1 d . .
O9 O 0.2303(13) 0.1428(6) 0.7544(11) 0.074(4) Uani 1 1 d . .
C00I C 0.7876(19) 0.5736(10) 0.8583(17) 0.058(5) Uani 1 1 d . .
H00C H 0.8506 0.5671 0.9381 0.070 Uiso 1 1 calc R U
H00D H 0.8132 0.5415 0.8118 0.070 Uiso 1 1 calc R U
C00K C 0.622(2) 0.1835(13) 0.856(3) 0.123(12) Uani 1 1 d . .
H00E H 0.6313 0.1910 0.9351 0.147 Uiso 1 1 calc R U
H00F H 0.5623 0.2186 0.8090 0.147 Uiso 1 1 calc R U
O32 O 0.2360(12) 0.6458(4) 0.7261(11) 0.066(3) Uani 1 1 d . .
C31 C 0.7881(19) 0.1251(13) 0.792(2) 0.084(6) Uani 1 1 d . .
H31A H 0.8784 0.1279 0.7786 0.101 Uiso 1 1 calc R U
N00N N 0.6507(9) 0.3843(11) 0.7756(6) 0.041(2) Uani 1 1 d . .
O00O O 0.3009(12) 0.3814(11) 0.1441(7) 0.094(4) Uani 1 1 d . .
C00P C 0.061(2) 0.9060(10) 0.8540(17) 0.059(5) Uani 1 1 d . .
H00G H -0.0365 0.9234 0.8260 0.071 Uiso 1 1 calc R U
H00H H 0.1160 0.9282 0.9258 0.071 Uiso 1 1 calc R U
C00S C 0.721(2) 0.6501(11) 0.6934(13) 0.080(6) Uani 1 1 d . .
H00I H 0.7631 0.6230 0.6502 0.097 Uiso 1 1 calc R U
H00J H 0.7239 0.6960 0.6716 0.097 Uiso 1 1 calc R U
C33 C 0.0582(19) 0.8330(9) 0.8744(14) 0.046(4) Uani 1 1 d . .
H33A H -0.0406 0.8173 0.8452 0.055 Uiso 1 1 calc R U
H33B H 0.1007 0.8238 0.9563 0.055 Uiso 1 1 calc R U
C32 C 0.2946(12) 0.8239(7) 0.8493(10) 0.045(3) Uani 1 1 d . .
H32A H 0.3403 0.8021 0.8020 0.054 Uiso 1 1 calc R U
C00X C 0.0508(13) 0.8837(11) 0.6606(9) 0.062(4) Uani 1 1 d . .
H00K H 0.0895 0.8961 0.6032 0.075 Uiso 1 1 calc R U
H00L H -0.0507 0.8953 0.6315 0.075 Uiso 1 1 calc R U
N00Y N 0.2962(17) 0.4885(8) 0.5232(14) 0.043(4) Uani 1 1 d . .
O28 O 0.3826(9) 0.8135(5) 0.9669(7) 0.059(2) Uani 1 1 d . .
H28C H 0.3536 0.8378 1.0090 0.071 Uiso 1 1 d R U
O010 O 0.7094(8) 0.2930(4) 0.5950(7) 0.0469(19) Uani 1 1 d . .
C011 C 0.5661(17) 0.6289(11) 0.6669(11) 0.075(5) Uani 1 1 d . .
H01A H 0.5003 0.6621 0.6194 0.090 Uiso 1 1 calc R U
H01B H 0.5467 0.5872 0.6253 0.090 Uiso 1 1 calc R U
O013 O 0.6002(8) 0.5012(4) 0.5060(7) 0.0435(18) Uani 1 1 d . .
C014 C 0.0463(18) 0.3408(9) 0.8661(16) 0.044(4) Uani 1 1 d . .
H01D H -0.0565 0.3323 0.8396 0.053 Uiso 1 1 calc R U
H01E H 0.0923 0.3214 0.9420 0.053 Uiso 1 1 calc R U
O016 O 0.7056(12) 0.3928(7) 0.8808(7) 0.071(4) Uani 1 1 d . .
C018 C 0.074(2) 0.4132(12) 0.8713(19) 0.063(6) Uani 1 1 d . .
H01F H 0.1193 0.4267 0.9511 0.076 Uiso 1 1 calc R U
H01G H -0.0177 0.4365 0.8383 0.076 Uiso 1 1 calc R U
O019 O 0.6150(11) 0.2925(5) 0.4099(8) 0.056(2) Uani 1 1 d . .
O01C O 0.5467(9) 0.3466(5) 0.7297(6) 0.0499(19) Uani 1 1 d . .
C01E C 0.3028(12) 0.3942(6) 0.8528(12) 0.052(4) Uani 1 1 d . .
H01H H 0.3512 0.4023 0.9346 0.062 Uiso 1 1 calc R U
H01I H 0.3660 0.4087 0.8148 0.062 Uiso 1 1 calc R U
N8 N 0.5536(13) 0.1208(10) 0.8177(12) 0.075(5) Uani 1 1 d . .
H8A H 0.4630 0.1190 0.8305 0.089 Uiso 1 1 calc R U
O01G O 0.4192(9) 0.2578(4) 0.5253(7) 0.050(2) Uani 1 1 d . .
O30 O 0.2976(11) 0.5597(5) 0.8341(9) 0.064(3) Uani 1 1 d . .
C01J C 0.5247(18) 0.1098(9) 0.6983(14) 0.077(5) Uani 1 1 d . .
H01J H 0.4485 0.1392 0.6514 0.093 Uiso 1 1 calc R U
H01K H 0.4936 0.0645 0.6778 0.093 Uiso 1 1 calc R U
C01K C 0.2849(12) 0.9000(7) 0.8221(13) 0.056(4) Uani 1 1 d . .
H01L H 0.3321 0.9250 0.8924 0.067 Uiso 1 1 calc R U
H01M H 0.3328 0.9098 0.7696 0.067 Uiso 1 1 calc R U
O01M O 0.3145(9) 0.3426(5) 0.3083(7) 0.050(2) Uani 1 1 d . .
C01N C 0.630(2) 0.5634(9) 0.8448(17) 0.071(6) Uani 1 1 d . .
H01N H 0.5931 0.5224 0.8040 0.085 Uiso 1 1 calc R U
H01O H 0.6231 0.5612 0.9197 0.085 Uiso 1 1 calc R U
O01O O 0.2706(8) 0.3334(4) 0.5283(7) 0.0454(18) Uani 1 1 d . .
O31 O 0.0731(11) 0.5776(6) 0.7316(11) 0.075(3) Uani 1 1 d . .
C01S C 0.659(2) 0.1229(15) 0.6774(15) 0.096(6) Uani 1 1 d . .
H01P H 0.6504 0.1649 0.6376 0.116 Uiso 1 1 calc R U
H01Q H 0.6729 0.0883 0.6290 0.116 Uiso 1 1 calc R U
O01T O 0.3300(9) 0.2816(5) 0.9326(7) 0.059(2) Uani 1 1 d . .
H01C H 0.4189 0.2909 0.9648 0.070 Uiso 1 1 d R U
N01V N 0.7147(15) 0.4846(7) 0.4930(12) 0.041(3) Uani 1 1 d . .
C020 C 0.787(3) 0.0661(14) 0.858(3) 0.119(11) Uani 1 1 d . .
H02A H 0.8697 0.0661 0.9300 0.142 Uiso 1 1 calc R U
H02B H 0.7908 0.0266 0.8152 0.142 Uiso 1 1 calc R U
C021 C 0.1071(12) 0.3106(6) 0.7839(10) 0.039(3) Uani 1 1 d . .
H02I H 0.0833 0.2633 0.7740 0.047 Uiso 1 1 calc R U
C023 C 0.649(3) 0.0664(13) 0.881(2) 0.107(9) Uani 1 1 d . .
H02C H 0.5996 0.0243 0.8580 0.128 Uiso 1 1 calc R U
H02D H 0.6719 0.0719 0.9633 0.128 Uiso 1 1 calc R U
O024 O 0.3968(9) 0.4655(4) 0.6146(7) 0.0463(18) Uani 1 1 d . .
C025 C 0.5915(17) 0.6824(10) 0.8437(16) 0.066(5) Uani 1 1 d . .
H02E H 0.5641 0.6812 0.9100 0.080 Uiso 1 1 calc R U
H02F H 0.5430 0.7198 0.7963 0.080 Uiso 1 1 calc R U
O027 O 0.0868(10) 0.0604(5) 0.7347(10) 0.066(3) Uani 1 1 d . .
C028 C 0.2714(11) 0.3196(6) 0.8314(9) 0.037(2) Uani 1 1 d . .
H02J H 0.3096 0.3038 0.7746 0.044 Uiso 1 1 calc R U
C02B C 0.8063(15) 0.6417(9) 0.8215(13) 0.055(4) Uani 1 1 d . .
H02K H 0.9088 0.6503 0.8389 0.066 Uiso 1 1 calc R U
C02D C 0.0682(17) 0.8110(9) 0.6827(11) 0.071(5) Uani 1 1 d . .
H02G H 0.1261 0.7924 0.6432 0.085 Uiso 1 1 calc R U
H02H H -0.0255 0.7897 0.6532 0.085 Uiso 1 1 calc R U
O29 O 0.8256(10) 0.6847(6) 1.0018(9) 0.072(3) Uani 1 1 d . .
H29C H 0.7890 0.7118 1.0347 0.086 Uiso 1 1 d R U
C02G C 0.1423(12) 0.7979(6) 0.8137(10) 0.046(3) Uani 1 1 d . .
H02L H 0.1444 0.7501 0.8288 0.055 Uiso 1 1 calc R U
O27 O 0.8742(14) 0.1915(8) 0.9630(12) 0.112(5) Uani 1 1 d . .
H27C H 0.9586 0.1882 0.9629 0.134 Uiso 1 1 d R U
O3 O 0.783(2) 0.2206(8) 0.5029(15) 0.096(6) Uani 1 1 d . .
O6 O 0.2186(17) 0.2301(7) 0.5455(14) 0.075(4) Uani 1 1 d . .
O26 O 0.223(2) 0.5330(8) 0.5333(17) 0.088(6) Uani 1 1 d . .
O25 O 0.7927(18) 0.5255(8) 0.4794(18) 0.092(5) Uani 1 1 d . .
C5 C 0.0426(14) 0.3459(8) 0.6684(13) 0.050(4) Uani 1 1 d . .
H5A H 0.0743 0.3246 0.6127 0.060 Uiso 1 1 calc R U
H5B H -0.0618 0.3437 0.6399 0.060 Uiso 1 1 calc R U
C30 C 0.766(2) 0.1851(12) 0.849(2) 0.090(8) Uani 1 1 d . .
H30A H 0.7717 0.2238 0.8036 0.107 Uiso 1 1 calc R U
C0AA C 0.7487(16) 0.6915(7) 0.8825(14) 0.047(3) Uani 1 1 d . .
H0AA H 0.7671 0.7359 0.8597 0.057 Uiso 1 1 calc R U
O5 O 0.3059(12) 0.0543(6) 0.8550(10) 0.077(3) Uani 1 1 d . .
N3 N 0.2064(13) 0.0862(6) 0.7825(10) 0.055(3) Uani 1 1 d . .
N0AA N 0.2016(13) 0.5945(6) 0.7654(10) 0.046(3) Uani 1 1 d . .

loop_
_atom_site_aniso_label
_atom_site_aniso_U_11
_atom_site_aniso_U_22
_atom_site_aniso_U_33
_atom_site_aniso_U_23
_atom_site_aniso_U_13
_atom_site_aniso_U_12
Ce01 0.0252(2) 0.0266(2) 0.0311(2) 0.0004(6) 0.01221(16) -0.0001(3)
N002 0.053(9) 0.028(7) 0.091(13) -0.004(6) 0.043(8) 0.007(6)
O003 0.035(4) 0.054(5) 0.048(5) 0.012(4) 0.013(3) 0.007(4)
O005 0.050(5) 0.053(5) 0.033(4) 0.000(3) 0.018(3) -0.013(4)
N006 0.033(4) 0.038(4) 0.056(6) -0.001(5) 0.016(4) 0.001(3)
N007 0.049(7) 0.041(6) 0.052(6) 0.011(4) 0.014(5) 0.003(5)
O008 0.051(5) 0.044(5) 0.036(4) 0.004(3) 0.018(3) -0.004(4)
C00A 0.067(11) 0.069(10) 0.047(9) 0.029(7) 0.015(8) -0.006(8)
N00B 0.044(7) 0.039(7) 0.033(7) -0.001(5) 0.011(6) -0.006(5)
N00C 0.038(5) 0.052(8) 0.079(9) -0.014(6) 0.020(6) -0.012(5)
N00D 0.052(5) 0.055(5) 0.028(3) 0.001(9) 0.013(3) 0.016(9)
N00F 0.045(6) 0.046(7) 0.052(6) 0.016(5) 0.018(5) 0.003(4)
O00G 0.036(4) 0.043(5) 0.058(5) 0.008(3) 0.020(3) -0.001(3)
O9 0.075(7) 0.046(8) 0.091(9) 0.005(6) 0.022(6) -0.013(6)
C00I 0.037(7) 0.062(10) 0.057(10) -0.003(8) -0.004(7) 0.019(7)
C00K 0.057(12) 0.11(2) 0.19(3) -0.098(19) 0.034(15) -0.008(12)
O32 0.069(6) 0.032(6) 0.092(8) 0.012(5) 0.023(6) -0.002(4)
C31 0.065(9) 0.076(11) 0.118(16) -0.031(14) 0.043(11) -0.017(11)
N00N 0.040(4) 0.051(6) 0.028(3) 0.004(7) 0.008(3) -0.005(7)
O00O 0.105(8) 0.128(9) 0.034(4) 0.000(11) 0.008(4) -0.034(12)
C00P 0.059(9) 0.071(12) 0.051(9) -0.003(7) 0.024(7) 0.019(7)
C00S 0.084(12) 0.113(17) 0.047(9) 0.013(9) 0.028(9) 0.000(10)
C33 0.041(7) 0.062(10) 0.044(7) 0.003(6) 0.026(6) -0.005(6)
C32 0.037(6) 0.053(8) 0.046(6) 0.013(5) 0.017(5) 0.018(5)
C00X 0.054(6) 0.087(11) 0.041(5) 0.018(11) 0.013(5) 0.017(11)
N00Y 0.037(7) 0.041(8) 0.065(9) 0.010(6) 0.034(7) 0.013(6)
O28 0.041(4) 0.084(7) 0.041(4) 0.006(4) 0.003(4) 0.021(4)
O010 0.038(4) 0.042(5) 0.056(5) 0.005(4) 0.013(4) 0.007(3)
C011 0.075(10) 0.095(11) 0.033(7) -0.019(7) -0.005(7) 0.009(12)
O013 0.041(4) 0.038(4) 0.052(4) 0.004(3) 0.017(4) 0.001(3)
C014 0.033(6) 0.043(8) 0.061(9) 0.011(6) 0.023(6) 0.003(5)
O016 0.081(6) 0.090(11) 0.032(4) 0.000(4) 0.010(4) -0.014(6)
C018 0.052(10) 0.085(12) 0.058(10) -0.009(8) 0.027(8) 0.018(8)
O019 0.068(6) 0.050(6) 0.057(5) -0.005(4) 0.034(5) 0.003(4)
O01C 0.051(5) 0.055(5) 0.043(4) 0.007(3) 0.017(4) -0.003(4)
C01E 0.028(5) 0.043(10) 0.070(8) 0.006(5) 0.003(5) -0.007(4)
N8 0.048(7) 0.098(14) 0.069(9) -0.024(10) 0.013(6) -0.016(8)
O01G 0.039(4) 0.046(5) 0.067(5) 0.002(4) 0.024(4) -0.001(3)
O30 0.057(6) 0.059(6) 0.061(6) 0.012(4) 0.005(5) 0.006(5)
C01J 0.079(11) 0.086(13) 0.048(9) -0.009(8) 0.001(8) -0.011(9)
C01K 0.026(5) 0.066(11) 0.073(9) 0.020(6) 0.016(5) -0.006(5)
O01M 0.050(5) 0.057(5) 0.042(4) -0.002(3) 0.017(4) -0.014(4)
C01N 0.077(13) 0.039(8) 0.078(12) 0.013(7) 0.010(9) -0.014(8)
O01O 0.038(4) 0.043(5) 0.059(5) 0.012(3) 0.022(4) 0.001(3)
O31 0.055(6) 0.081(8) 0.094(8) 0.010(6) 0.032(6) -0.006(5)
C01S 0.113(16) 0.127(17) 0.058(11) -0.020(12) 0.042(11) -0.011(19)
O01T 0.048(5) 0.062(6) 0.050(5) 0.024(4) 0.001(4) -0.003(4)
N01V 0.028(6) 0.044(8) 0.045(7) 0.004(5) 0.009(5) -0.011(5)
C020 0.060(13) 0.076(15) 0.19(3) 0.049(16) 0.010(14) 0.036(11)
C021 0.034(6) 0.040(7) 0.040(6) 0.008(5) 0.010(5) 0.000(5)
C023 0.16(3) 0.090(16) 0.077(15) 0.028(12) 0.056(17) -0.025(18)
O024 0.050(5) 0.047(5) 0.045(4) 0.003(3) 0.022(4) 0.007(4)
C025 0.048(9) 0.076(13) 0.070(11) -0.031(9) 0.015(8) -0.001(8)
O027 0.044(5) 0.062(6) 0.085(7) 0.014(5) 0.016(5) -0.007(4)
C028 0.030(5) 0.050(7) 0.035(5) 0.003(4) 0.017(4) 0.007(5)
C02B 0.044(7) 0.067(12) 0.066(9) -0.019(7) 0.033(7) -0.017(7)
C02D 0.062(9) 0.099(13) 0.039(7) -0.022(7) 0.004(6) 0.006(8)
O29 0.056(6) 0.079(7) 0.062(6) -0.030(5) 0.002(5) 0.007(5)
C02G 0.034(5) 0.041(7) 0.050(6) -0.007(5) 0.002(5) 0.000(5)
O27 0.069(7) 0.146(13) 0.104(10) -0.050(9) 0.014(7) -0.024(8)
O3 0.101(11) 0.063(9) 0.137(13) 0.015(8) 0.059(10) 0.054(8)
O6 0.066(8) 0.056(8) 0.114(11) 0.007(8) 0.047(8) -0.023(6)
O26 0.100(12) 0.077(10) 0.116(12) 0.033(9) 0.073(10) 0.063(9)
O25 0.065(8) 0.060(9) 0.161(14) 0.028(8) 0.052(9) -0.026(7)
C5 0.030(6) 0.075(9) 0.033(6) 0.006(6) -0.001(5) -0.006(6)
C30 0.066(12) 0.061(12) 0.12(2) -0.012(12) 0.006(13) -0.020(10)
C0AA 0.035(7) 0.031(6) 0.078(9) -0.007(5) 0.023(7) -0.002(5)
O5 0.060(6) 0.077(8) 0.078(7) 0.017(6) 0.009(5) 0.005(5)
N3 0.056(7) 0.050(7) 0.062(7) -0.001(5) 0.025(6) -0.004(5)
N0AA 0.052(6) 0.043(7) 0.047(6) -0.006(4) 0.024(5) -0.010(5)

loop_
_atom_type_symbol
_atom_type_description
_atom_type_scat_dispersion_real
_atom_type_scat_dispersion_imag
_atom_type_scat_source
C C 0.0033 0.0016 'International Tables Vol C Tables 4.2.6.8 and 6.1.1.4'
H H 0.0000 0.0000 'International Tables Vol C Tables 4.2.6.8 and 6.1.1.4'
N N 0.0061 0.0033 'International Tables Vol C Tables 4.2.6.8 and 6.1.1.4'
O O 0.0106 0.0060 'International Tables Vol C Tables 4.2.6.8 and 6.1.1.4'
Ce Ce -0.2486 2.6331 'International Tables Vol C Tables 4.2.6.8 and 6.1.1.4'

loop_
_geom_angle_atom_site_label_1
_geom_angle_atom_site_label_2
_geom_angle_atom_site_label_3
_geom_angle
O010 Ce01 O005 113.8(3)
O010 Ce01 O01O 108.5(3)
O005 Ce01 O01O 113.2(2)
O010 Ce01 O00G 70.3(3)
O005 Ce01 O00G 67.4(2)
O01O Ce01 O00G 178.8(3)
O010 Ce01 O01G 64.4(3)
O005 Ce01 O01G 114.6(3)
O01O Ce01 O01G 48.2(3)
O00G Ce01 O01G 130.6(3)
O010 Ce01 O024 130.1(3)
O005 Ce01 O024 112.0(3)
O01O Ce01 O024 69.1(3)
O00G Ce01 O024 111.8(3)
O01G Ce01 O024 111.9(3)
O010 Ce01 O01M 112.0(3)
O005 Ce01 O01M 48.7(2)
O01O Ce01 O01M 68.7(3)
O00G Ce01 O01M 111.4(3)
O01G Ce01 O01M 70.7(3)
O024 Ce01 O01M 112.6(3)
O010 Ce01 O019 48.5(3)
O005 Ce01 O019 69.4(3)
O01O Ce01 O019 110.8(3)
O00G Ce01 O019 68.3(3)
O01G Ce01 O019 67.5(3)
O024 Ce01 O019 178.6(3)
O01M Ce01 O019 68.5(3)
O010 Ce01 O013 113.3(2)
O005 Ce01 O013 68.2(2)
O01O Ce01 O013 132.8(3)
O00G Ce01 O013 48.3(3)
O01G Ce01 O013 176.8(2)
O024 Ce01 O013 67.6(3)
O01M Ce01 O013 112.5(3)
O019 Ce01 O013 112.9(3)
O010 Ce01 O003 176.6(3)
O005 Ce01 O003 69.1(3)
O01O Ce01 O003 68.3(2)
O00G Ce01 O003 112.9(3)
O01G Ce01 O003 113.0(3)
O024 Ce01 O003 48.0(3)
O01M Ce01 O003 68.4(3)
O019 Ce01 O003 133.3(3)
O013 Ce01 O003 69.2(3)
O010 Ce01 O008 68.6(3)
O005 Ce01 O008 130.6(2)
O01O Ce01 O008 111.7(2)
O00G Ce01 O008 68.1(2)
O01G Ce01 O008 110.1(3)
O024 Ce01 O008 67.2(2)
O01M Ce01 O008 179.2(3)
O019 Ce01 O008 111.8(3)
O013 Ce01 O008 66.7(2)
O003 Ce01 O008 111.1(3)
O010 Ce01 O01C 67.6(3)
O005 Ce01 O01C 177.3(3)
O01O Ce01 O01C 67.9(2)
O00G Ce01 O01C 111.6(2)
O01G Ce01 O01C 68.0(3)
O024 Ce01 O01C 65.9(2)
O01M Ce01 O01C 133.3(3)
O019 Ce01 O01C 112.7(3)
O013 Ce01 O01C 109.2(3)
O003 Ce01 O01C 109.5(3)
O008 Ce01 O01C 47.4(2)
O010 N002 O019 118.7(14)
O010 N002 O3 119.0(18)
O019 N002 O3 122.3(17)
O010 N002 Ce01 58.6(7)
O019 N002 Ce01 60.2(8)
O3 N002 Ce01 176.6(14)
N00Y O003 Ce01 98.3(8)
N00D O005 Ce01 97.3(7)
H00S N006 H00R 112.0
H00S N006 H00Q 112.0
H00R N006 H00Q 111.4
H00S N006 H00P 111.9
H00R N006 H00P 111.5
H00Q N006 H00P 97.3
C01E N007 C00A 109.2(12)
C01E N007 C018 110.0(13)
C00A N007 C018 109.1(13)
C01E N007 H00M 109.5
C00A N007 H00M 109.5
C018 N007 H00M 109.5
N00N O008 Ce01 97.9(6)
N007 C00A C5 110.2(12)
N007 C00A H00A 109.6
C5 C00A H00A 109.6
N007 C00A H00B 109.6
C5 C00A H00B 109.6
H00A C00A H00B 108.1
O01G N00B O6 122.7(15)
O01G N00B O01O 117.5(13)
O6 N00B O01O 119.8(16)
C025 N00C C011 108.4(15)
C025 N00C C01N 110.5(13)
C011 N00C C01N 110.7(14)
C025 N00C H00N 109.1
C011 N00C H00N 109.1
C01N N00C H00N 109.1
O00O N00D O005 121.3(17)
O00O N00D O01M 120.5(16)
O005 N00D O01M 118.2(7)
C00X N00F C00P 110.9(12)
C00X N00F C01K 112.6(11)
C00P N00F C01K 107.8(11)
C00X N00F H00O 108.5
C00P N00F H00O 108.5
C01K N00F H00O 108.5
N01V O00G Ce01 98.0(8)
C02B C00I C01N 109.6(15)
C02B C00I H00C 109.8
C01N C00I H00C 109.8
C02B C00I H00D 109.8
C01N C00I H00D 109.8
H00C C00I H00D 108.2
N8 C00K C30 110.5(19)
N8 C00K H00E 109.5
C30 C00K H00E 109.5
N8 C00K H00F 109.5
C30 C00K H00F 109.5
H00E C00K H00F 108.1
C020 C31 C30 111(2)
C020 C31 C01S 109.0(19)
C30 C31 C01S 105(2)
C020 C31 H31A 110.6
C30 C31 H31A 110.6
C01S C31 H31A 110.6
O016 N00N O01C 122.5(13)
O016 N00N O008 118.5(15)
O01C N00N O008 118.8(8)
N00F C00P C33 110.0(13)
N00F C00P H00G 109.7
C33 C00P H00G 109.7
N00F C00P H00H 109.7
C33 C00P H00H 109.7
H00G C00P H00H 108.2
C02B C00S C011 108.7(13)
C02B C00S H00I 110.0
C011 C00S H00I 110.0
C02B C00S H00J 110.0
C011 C00S H00J 110.0
H00I C00S H00J 108.3
C00P C33 C02G 109.1(14)
C00P C33 H33A 109.9
C02G C33 H33A 109.9
C00P C33 H33B 109.9
C02G C33 H33B 109.9
H33A C33 H33B 108.3
O28 C32 C02G 114.7(10)
O28 C32 C01K 109.5(12)
C02G C32 C01K 107.7(9)
O28 C32 H32A 108.3
C02G C32 H32A 108.3
C01K C32 H32A 108.3
N00F C00X C02D 109.0(10)
N00F C00X H00K 109.9
C02D C00X H00K 109.9
N00F C00X H00L 109.9
C02D C00X H00L 109.9
H00K C00X H00L 108.3
O26 N00Y O003 124.6(17)
O26 N00Y O024 118.6(17)
O003 N00Y O024 116.7(13)
C32 O28 H28C 109.7
N002 O010 Ce01 97.3(9)
N00C C011 C00S 108.3(11)
N00C C011 H01A 110.0
C00S C011 H01A 110.0
N00C C011 H01B 110.0
C00S C011 H01B 110.0
H01A C011 H01B 108.4
N01V O013 Ce01 96.4(8)
C018 C014 C021 108.2(17)
C018 C014 H01D 110.1
C021 C014 H01D 110.1
C018 C014 H01E 110.0
C021 C014 H01E 110.0
H01D C014 H01E 108.4
C014 C018 N007 111.8(17)
C014 C018 H01F 109.3
N007 C018 H01F 109.3
C014 C018 H01G 109.3
N007 C018 H01G 109.3
H01F C018 H01G 107.9
N002 O019 Ce01 95.5(9)
N00N O01C Ce01 95.9(6)
N007 C01E C028 110.0(9)
N007 C01E H01H 109.7
C028 C01E H01H 109.7
N007 C01E H01I 109.7
C028 C01E H01I 109.7
H01H C01E H01I 108.2
C00K N8 C01J 112(2)
C00K N8 C023 110.2(16)
C01J N8 C023 106.6(17)
C00K N8 H8A 109.4
C01J N8 H8A 109.4
C023 N8 H8A 109.4
N00B O01G Ce01 96.8(8)
N8 C01J C01S 108.5(13)
N8 C01J H01J 110.0
C01S C01J H01J 110.0
N8 C01J H01K 110.0
C01S C01J H01K 110.0
H01J C01J H01K 108.4
N00F C01K C32 108.5(9)
N00F C01K H01L 110.0
C32 C01K H01L 110.0
N00F C01K H01M 110.0
C32 C01K H01M 110.0
H01L C01K H01M 108.4
N00D O01M Ce01 95.9(7)
N00C C01N C00I 107.4(15)
N00C C01N H01N 110.2
C00I C01N H01N 110.2
N00C C01N H01O 110.2
C00I C01N H01O 110.2
H01N C01N H01O 108.5
N00B O01O Ce01 97.5(9)
C01J C01S C31 110.0(15)
C01J C01S H01P 109.7
C31 C01S H01P 109.7
C01J C01S H01Q 109.7
C31 C01S H01Q 109.7
H01P C01S H01Q 108.2
C028 O01T H01C 108.2
O25 N01V O00G 122.0(16)
O25 N01V O013 120.8(16)
O00G N01V O013 117.2(12)
C31 C020 C023 108.3(17)
C31 C020 H02A 110.0
C023 C020 H02A 110.0
C31 C020 H02B 110.0
C023 C020 H02B 110.0
H02A C020 H02B 108.4
C014 C021 C5 109.0(11)
C014 C021 C028 109.7(11)
C5 C021 C028 108.8(10)
C014 C021 H02I 109.8
C5 C021 H02I 109.8
C028 C021 H02I 109.8
N8 C023 C020 110.3(18)
N8 C023 H02C 109.6
C020 C023 H02C 109.6
N8 C023 H02D 109.6
C020 C023 H02D 109.6
H02C C023 H02D 108.1
N00Y O024 Ce01 96.9(8)
N00C C025 C0AA 111.3(14)
N00C C025 H02E 109.4
C0AA C025 H02E 109.4
N00C C025 H02F 109.4
C0AA C025 H02F 109.4
H02E C025 H02F 108.0
O01T C028 C021 107.8(9)
O01T C028 C01E 112.7(10)
C021 C028 C01E 107.6(9)
O01T C028 H02J 109.5
C021 C028 H02J 109.5
C01E C028 H02J 109.5
C00I C02B C0AA 110.0(13)
C00I C02B C00S 110.2(14)
C0AA C02B C00S 107.1(15)
C00I C02B H02K 109.8
C0AA C02B H02K 109.8
C00S C02B H02K 109.8
C00X C02D C02G 110.0(11)
C00X C02D H02G 109.7
C02G C02D H02G 109.7
C00X C02D H02H 109.7
C02G C02D H02H 109.7
H02G C02D H02H 108.2
C0AA O29 H29C 107.0
C33 C02G C32 112.3(12)
C33 C02G C02D 108.6(11)
C32 C02G C02D 106.3(11)
C33 C02G H02L 109.8
C32 C02G H02L 109.8
C02D C02G H02L 109.8
C30 O27 H27C 111.5
C00A C5 C021 108.8(13)
C00A C5 H5A 109.9
C021 C5 H5A 109.9
C00A C5 H5B 109.9
C021 C5 H5B 109.9
H5A C5 H5B 108.3
O27 C30 C31 112(2)
O27 C30 C00K 109(2)
C31 C30 C00K 109.9(18)
O27 C30 H30A 108.8
C31 C30 H30A 108.8
C00K C30 H30A 108.8
O29 C0AA C025 115.3(14)
O29 C0AA C02B 108.4(12)
C025 C0AA C02B 108.5(13)
O29 C0AA H0AA 108.2
C025 C0AA H0AA 108.2
C02B C0AA H0AA 108.2
O027 N3 O9 120.3(13)
O027 N3 O5 119.9(12)
O9 N3 O5 119.7(13)
O30 N0AA O31 120.9(12)
O30 N0AA O32 119.2(12)
O31 N0AA O32 119.9(13)

loop_
_geom_bond_atom_site_label_1
_geom_bond_atom_site_label_2
_geom_bond_distance
Ce01 O010 2.603(8)
Ce01 O005 2.607(7)
Ce01 O01O 2.609(8)
Ce01 O00G 2.610(7)
Ce01 O01G 2.634(9)
Ce01 O024 2.634(8)
Ce01 O01M 2.635(8)
Ce01 O019 2.638(9)
Ce01 O013 2.639(8)
Ce01 O003 2.643(8)
Ce01 O008 2.658(7)
Ce01 O01C 2.711(8)
N002 O010 1.250(18)
N002 O019 1.252(19)
N002 O3 1.25(2)
O003 N00Y 1.229(18)
O005 N00D 1.257(18)
N006 H00S 0.8980
N006 H00R 0.8981
N006 H00Q 0.8983
N006 H00P 0.8980
N007 C01E 1.472(16)
N007 C00A 1.485(19)
N007 C018 1.49(3)
N007 H00M 0.9800
O008 N00N 1.264(15)
C00A C5 1.504(19)
C00A H00A 0.9700
C00A H00B 0.9700
N00B O01G 1.241(18)
N00B O6 1.25(2)
N00B O01O 1.263(17)
N00C C025 1.46(2)
N00C C011 1.49(2)
N00C C01N 1.50(2)
N00C H00N 0.9800
N00D O00O 1.228(10)
N00D O01M 1.260(18)
N00F C00X 1.464(18)
N00F C00P 1.49(2)
N00F C01K 1.512(15)
N00F H00O 0.9800
O00G N01V 1.256(18)
O9 N3 1.243(17)
C00I C02B 1.48(3)
C00I C01N 1.53(3)
C00I H00C 0.9700
C00I H00D 0.9700
C00K N8 1.43(3)
C00K C30 1.48(3)
C00K H00E 0.9700
C00K H00F 0.9700
O32 N0AA 1.249(14)
C31 C020 1.46(3)
C31 C30 1.47(3)
C31 C01S 1.53(3)
C31 H31A 0.9800
N00N O016 1.236(12)
N00N O01C 1.242(16)
C00P C33 1.50(2)
C00P H00G 0.9700
C00P H00H 0.9700
C00S C02B 1.52(2)
C00S C011 1.52(2)
C00S H00I 0.9700
C00S H00J 0.9700
C33 C02G 1.51(2)
C33 H33A 0.9700
C33 H33B 0.9700
C32 O28 1.420(13)
C32 C02G 1.512(16)
C32 C01K 1.57(2)
C32 H32A 0.9800
C00X C02D 1.49(3)
C00X H00K 0.9700
C00X H00L 0.9700
N00Y O26 1.20(2)
N00Y O024 1.294(17)
O28 H28C 0.8479
C011 H01A 0.9700
C011 H01B 0.9700
O013 N01V 1.262(17)
C014 C018 1.48(2)
C014 C021 1.51(2)
C014 H01D 0.9700
C014 H01E 0.9700
C018 H01F 0.9700
C018 H01G 0.9700
C01E C028 1.541(18)
C01E H01H 0.9700
C01E H01I 0.9700
N8 C01J 1.43(2)
N8 C023 1.48(3)
N8 H8A 0.9800
O30 N0AA 1.240(15)
C01J C01S 1.49(2)
C01J H01J 0.9700
C01J H01K 0.9700
C01K H01L 0.9700
C01K H01M 0.9700
C01N H01N 0.9700
C01N H01O 0.9700
O31 N0AA 1.241(15)
C01S H01P 0.9700
C01S H01Q 0.9700
O01T C028 1.409(12)
O01T H01C 0.8490
N01V O25 1.191(19)
C020 C023 1.51(4)
C020 H02A 0.9700
C020 H02B 0.9700
C021 C5 1.523(17)
C021 C028 1.535(15)
C021 H02I 0.9800
C023 H02C 0.9700
C023 H02D 0.9700
C025 C0AA 1.47(2)
C025 H02E 0.9700
C025 H02F 0.9700
O027 N3 1.234(14)
C028 H02J 0.9800
C02B C0AA 1.50(2)
C02B H02K 0.9800
C02D C02G 1.550(17)
C02D H02G 0.9700
C02D H02H 0.9700
O29 C0AA 1.41(2)
O29 H29C 0.8479
C02G H02L 0.9800
O27 C30 1.44(3)
O27 H27C 0.8488
C5 H5A 0.9700
C5 H5B 0.9700
C30 H30A 0.9800
C0AA H0AA 0.9800
O5 N3 1.246(15)
